data_7152042
loop_
_publ_author_name
'Iaroshenko, Viktor O.'
'Bunescu, Alina'
'Spannenberg, Anke'
'Supe, Linda'
'Milyutina, Maria'
'Langer, Peter'

_publ_section_title
;
 3-Methoxalylchromones - versatile reagents for the regioselective
 synthesis of functionalized 2,4'-dihydroxybenzophenones, potential
 UV-filters.
;
_journal_issue 21
_journal_name_full 'Organic &amp; biomolecular chemistry'
_journal_page_first 7554
_journal_page_last 7558
_journal_paper_doi 10.1039/c1ob05931a
_journal_volume 9
_journal_year 2011
_chemical_formula_sum 'C23 H20 O8'
_chemical_formula_weight 424.39
_chemical_name_systematic
;
?
;
_space_group_IT_number 2
_symmetry_cell_setting triclinic
_symmetry_space_group_name_Hall '-P 1'
_symmetry_space_group_name_H-M 'P -1'
_atom_sites_solution_hydrogens geom
_atom_sites_solution_primary direct
_atom_sites_solution_secondary difmap
_audit_creation_method SHELXL-97
_cell_angle_alpha 89.052(5)
_cell_angle_beta 80.895(4)
_cell_angle_gamma 77.206(4)
_cell_formula_units_Z 2
_cell_length_a 7.9176(4)
_cell_length_b 11.1261(6)
_cell_length_c 11.5814(7)
_cell_measurement_reflns_used 5183
_cell_measurement_temperature 150(2)
_cell_measurement_theta_max 29.65
_cell_measurement_theta_min 1.83
_cell_volume 982.18(10)
_computing_cell_refinement X-AREA
_computing_data_collection 'X-AREA (Stoe & Cie, 2005)'
_computing_data_reduction X-AREA
_computing_structure_refinement 'SHELXL-97 (Sheldrick, 2008)'
_computing_structure_solution 'SHELXS-97 (Sheldrick, 2008)'
_diffrn_ambient_temperature 150(2)
_diffrn_measured_fraction_theta_full 1.000
_diffrn_measured_fraction_theta_max 1.000
_diffrn_measurement_device_type 'STOE IPDS II'
_diffrn_measurement_method \w
_diffrn_radiation_monochromator graphite
_diffrn_radiation_source 'fine-focus sealed tube'
_diffrn_radiation_type MoK\a
_diffrn_radiation_wavelength 0.71073
_diffrn_reflns_av_R_equivalents 0.0296
_diffrn_reflns_av_sigmaI/netI 0.0408
_diffrn_reflns_limit_h_max 10
_diffrn_reflns_limit_h_min -10
_diffrn_reflns_limit_k_max 14
_diffrn_reflns_limit_k_min -14
_diffrn_reflns_limit_l_max 15
_diffrn_reflns_limit_l_min -15
_diffrn_reflns_number 16353
_diffrn_reflns_theta_full 27.50
_diffrn_reflns_theta_max 27.50
_diffrn_reflns_theta_min 1.78
_exptl_absorpt_coefficient_mu 0.109
_exptl_absorpt_correction_T_max 0.9731
_exptl_absorpt_correction_T_min 0.8339
_exptl_absorpt_correction_type numerical
_exptl_absorpt_process_details 'X-SHAPE and X-RED32 (Stoe & Cie, 2005)'
_exptl_crystal_colour colourless
_exptl_crystal_density_diffrn 1.435
_exptl_crystal_density_method 'not measured'
_exptl_crystal_description prism
_exptl_crystal_F_000 444
_exptl_crystal_size_max 0.45
_exptl_crystal_size_mid 0.35
_exptl_crystal_size_min 0.16
_refine_diff_density_max 0.295
_refine_diff_density_min -0.180
_refine_diff_density_rms 0.036
_refine_ls_extinction_method none
_refine_ls_goodness_of_fit_ref 0.850
_refine_ls_hydrogen_treatment mixed
_refine_ls_matrix_type full
_refine_ls_number_parameters 289
_refine_ls_number_reflns 4524
_refine_ls_number_restraints 0
_refine_ls_restrained_S_all 0.850
_refine_ls_R_factor_all 0.0527
_refine_ls_R_factor_gt 0.0326
_refine_ls_shift/su_max 0.000
_refine_ls_shift/su_mean 0.000
_refine_ls_structure_factor_coef Fsqd
_refine_ls_weighting_details 'calc w=1/[\s^2^(Fo^2^)+(0.0478P)^2^+0.0000P] where P=(Fo^2^+2Fc^2^)/3'
_refine_ls_weighting_scheme calc
_refine_ls_wR_factor_gt 0.0741
_refine_ls_wR_factor_ref 0.0773
_reflns_number_gt 3102
_reflns_number_total 4524
_reflns_threshold_expression >2sigma(I)
_cod_data_source_file c1ob05931a.txt
_cod_data_source_block ks1189
_cod_original_cell_volume 982.18(9)
_cod_original_sg_symbol_H-M P-1
_cod_database_code 7152042

loop_
_symmetry_equiv_pos_as_xyz
'x, y, z'
'-x, -y, -z'

loop_
_atom_site_label
_atom_site_type_symbol
_atom_site_fract_x
_atom_site_fract_y
_atom_site_fract_z
_atom_site_U_iso_or_equiv
_atom_site_adp_type
_atom_site_occupancy
_atom_site_symmetry_multiplicity
_atom_site_calc_flag
_atom_site_refinement_flags
C1 C 0.23877(16) -0.06932(12) 0.53009(11) 0.0256(3) Uani 1 1 d .
C2 C 0.24694(17) -0.13355(13) 0.63410(12) 0.0295(3) Uani 1 1 d .
H2 H 0.2499 -0.0922 0.7046 0.035 Uiso 1 1 calc R
C3 C 0.25060(18) -0.25783(13) 0.63310(13) 0.0344(3) Uani 1 1 d .
H3B H 0.2558 -0.3019 0.7038 0.041 Uiso 1 1 calc R
C4 C 0.24682(19) -0.32008(13) 0.53093(13) 0.0362(3) Uani 1 1 d .
H4 H 0.2523 -0.4063 0.5313 0.043 Uiso 1 1 calc R
C5 C 0.23498(19) -0.25525(12) 0.42892(13) 0.0321(3) Uani 1 1 d .
H5 H 0.2302 -0.2970 0.3590 0.039 Uiso 1 1 calc R
C6 C 0.22996(17) -0.12889(12) 0.42713(11) 0.0256(3) Uani 1 1 d .
C7 C 0.20164(17) -0.05685(11) 0.32077(11) 0.0246(3) Uani 1 1 d .
C8 C 0.21943(16) 0.07563(11) 0.32465(10) 0.0220(3) Uani 1 1 d .
H8B H 0.0989 0.1299 0.3362 0.026 Uiso 1 1 calc R
C9 C 0.32205(16) 0.11241(11) 0.20956(10) 0.0213(3) Uani 1 1 d .
C10 C 0.34718(16) 0.24324(11) 0.22305(11) 0.0227(3) Uani 1 1 d .
C11 C 0.33034(17) 0.29764(11) 0.32938(11) 0.0248(3) Uani 1 1 d .
C12 C 0.28781(19) 0.23698(12) 0.44294(11) 0.0277(3) Uani 1 1 d .
H12A H 0.1654 0.2734 0.4787 0.033 Uiso 1 1 calc R
H12B H 0.3661 0.2521 0.4972 0.033 Uiso 1 1 calc R
C13 C 0.30971(17) 0.10033(11) 0.42546(10) 0.0234(3) Uani 1 1 d .
H13 H 0.4375 0.0608 0.4073 0.028 Uiso 1 1 calc R
C14 C 0.22049(17) 0.10229(11) 0.10798(11) 0.0222(3) Uani 1 1 d .
C15 C -0.0467(2) 0.17844(14) 0.03772(13) 0.0362(3) Uani 1 1 d .
H15A H 0.0208 0.1845 -0.0399 0.054 Uiso 1 1 calc R
H15B H -0.1476 0.2486 0.0513 0.054 Uiso 1 1 calc R
H15C H -0.0881 0.1015 0.0421 0.054 Uiso 1 1 calc R
C16 C 0.40715(16) 0.30899(11) 0.12060(11) 0.0246(3) Uani 1 1 d .
C17 C 0.49379(18) 0.30035(12) -0.08766(11) 0.0293(3) Uani 1 1 d .
H17A H 0.5832 0.2411 -0.1406 0.035 Uiso 1 1 calc R
H17B H 0.5440 0.3716 -0.0731 0.035 Uiso 1 1 calc R
C18 C 0.33258(18) 0.34273(11) -0.14320(11) 0.0267(3) Uani 1 1 d .
C19 C 0.28044(19) 0.26193(12) -0.21306(11) 0.0308(3) Uani 1 1 d .
H19 H 0.3506 0.1811 -0.2287 0.037 Uiso 1 1 calc R
C20 C 0.1277(2) 0.29785(13) -0.26000(12) 0.0349(3) Uani 1 1 d .
H20 H 0.0918 0.2415 -0.3065 0.042 Uiso 1 1 calc R
C21 C 0.0273(2) 0.41592(14) -0.23917(14) 0.0389(3) Uani 1 1 d .
H21 H -0.0770 0.4413 -0.2723 0.047 Uiso 1 1 calc R
C22 C 0.0782(2) 0.49720(13) -0.17040(15) 0.0429(4) Uani 1 1 d .
H22 H 0.0090 0.5785 -0.1562 0.051 Uiso 1 1 calc R
C23 C 0.2296(2) 0.46059(12) -0.12215(13) 0.0352(3) Uani 1 1 d .
H23 H 0.2634 0.5166 -0.0741 0.042 Uiso 1 1 calc R
O1 O 0.23544(12) 0.05393(8) 0.53415(7) 0.0275(2) Uani 1 1 d .
O2 O 0.15871(13) -0.09884(8) 0.23664(8) 0.0319(2) Uani 1 1 d .
O3 O 0.48494(12) 0.02602(8) 0.18936(8) 0.0245(2) Uani 1 1 d .
O4 O 0.27703(12) 0.03504(8) 0.02438(8) 0.0273(2) Uani 1 1 d .
O5 O 0.06396(12) 0.17959(8) 0.12610(8) 0.0263(2) Uani 1 1 d .
O6 O 0.42357(14) 0.41632(8) 0.12367(8) 0.0348(2) Uani 1 1 d .
O7 O 0.44612(12) 0.24105(8) 0.02334(7) 0.0276(2) Uani 1 1 d .
O8 O 0.35324(13) 0.41141(8) 0.34458(9) 0.0318(2) Uani 1 1 d .
H3A H 0.526(2) 0.0219(15) 0.1189(16) 0.045(5) Uiso 1 1 d .
H8A H 0.381(2) 0.4376(17) 0.2687(17) 0.060(6) Uiso 1 1 d .

loop_
_atom_site_aniso_label
_atom_site_aniso_U_11
_atom_site_aniso_U_22
_atom_site_aniso_U_33
_atom_site_aniso_U_23
_atom_site_aniso_U_13
_atom_site_aniso_U_12
C1 0.0162(6) 0.0293(7) 0.0300(7) 0.0046(5) -0.0015(5) -0.0040(5)
C2 0.0207(7) 0.0397(8) 0.0275(7) 0.0061(6) -0.0024(5) -0.0069(6)
C3 0.0244(7) 0.0405(8) 0.0372(8) 0.0165(6) -0.0046(6) -0.0061(6)
C4 0.0327(8) 0.0287(7) 0.0479(9) 0.0113(6) -0.0072(7) -0.0088(6)
C5 0.0303(8) 0.0298(7) 0.0377(8) 0.0033(6) -0.0063(6) -0.0090(6)
C6 0.0208(7) 0.0272(6) 0.0293(7) 0.0051(5) -0.0036(5) -0.0069(5)
C7 0.0208(6) 0.0263(6) 0.0269(7) 0.0007(5) -0.0011(5) -0.0073(5)
C8 0.0195(6) 0.0220(6) 0.0237(6) 0.0014(5) -0.0027(5) -0.0033(5)
C9 0.0192(6) 0.0200(6) 0.0239(6) 0.0021(5) -0.0035(5) -0.0031(5)
C10 0.0195(6) 0.0201(6) 0.0288(7) 0.0021(5) -0.0068(5) -0.0035(5)
C11 0.0210(7) 0.0200(6) 0.0336(7) -0.0002(5) -0.0072(5) -0.0031(5)
C12 0.0298(7) 0.0270(6) 0.0260(6) -0.0030(5) -0.0043(5) -0.0055(5)
C13 0.0222(7) 0.0255(6) 0.0226(6) 0.0019(5) -0.0024(5) -0.0060(5)
C14 0.0234(6) 0.0194(6) 0.0247(6) 0.0034(5) -0.0024(5) -0.0079(5)
C15 0.0318(8) 0.0390(8) 0.0393(8) -0.0031(6) -0.0177(7) -0.0020(6)
C16 0.0201(6) 0.0230(6) 0.0318(7) 0.0033(5) -0.0080(5) -0.0045(5)
C17 0.0302(7) 0.0290(7) 0.0277(7) 0.0073(5) -0.0011(6) -0.0078(6)
C18 0.0283(7) 0.0247(6) 0.0255(7) 0.0064(5) -0.0003(5) -0.0059(5)
C19 0.0373(8) 0.0230(6) 0.0283(7) 0.0001(5) -0.0027(6) -0.0006(6)
C20 0.0418(9) 0.0341(7) 0.0301(7) -0.0032(6) -0.0079(6) -0.0090(6)
C21 0.0341(8) 0.0372(8) 0.0456(9) 0.0030(7) -0.0145(7) -0.0025(6)
C22 0.0391(9) 0.0246(7) 0.0633(11) -0.0027(7) -0.0149(8) 0.0014(6)
C23 0.0368(8) 0.0240(7) 0.0459(9) -0.0035(6) -0.0100(7) -0.0065(6)
O1 0.0306(5) 0.0284(5) 0.0227(5) 0.0012(4) -0.0014(4) -0.0070(4)
O2 0.0395(6) 0.0309(5) 0.0297(5) 0.0020(4) -0.0079(4) -0.0155(4)
O3 0.0212(5) 0.0243(5) 0.0251(5) 0.0020(4) -0.0018(4) -0.0003(4)
O4 0.0295(5) 0.0269(5) 0.0257(5) -0.0035(4) -0.0019(4) -0.0081(4)
O5 0.0241(5) 0.0254(4) 0.0294(5) -0.0019(4) -0.0100(4) -0.0014(4)
O6 0.0449(6) 0.0243(5) 0.0383(6) 0.0046(4) -0.0073(5) -0.0141(4)
O7 0.0325(5) 0.0245(4) 0.0263(5) 0.0051(4) -0.0040(4) -0.0081(4)
O8 0.0395(6) 0.0216(5) 0.0361(6) -0.0021(4) -0.0096(5) -0.0078(4)

loop_
_atom_type_symbol
_atom_type_description
_atom_type_scat_dispersion_real
_atom_type_scat_dispersion_imag
_atom_type_scat_source
C C 0.0033 0.0016 'International Tables Vol C Tables 4.2.6.8 and 6.1.1.4'
H H 0.0000 0.0000 'International Tables Vol C Tables 4.2.6.8 and 6.1.1.4'
O O 0.0106 0.0060 'International Tables Vol C Tables 4.2.6.8 and 6.1.1.4'

loop_
_geom_angle_atom_site_label_1
_geom_angle_atom_site_label_2
_geom_angle_atom_site_label_3
_geom_angle
O1 C1 C6 121.81(11)
O1 C1 C2 117.48(12)
C6 C1 C2 120.69(12)
C3 C2 C1 118.98(13)
C2 C3 C4 121.44(12)
C5 C4 C3 119.16(13)
C4 C5 C6 120.80(14)
C1 C6 C5 118.88(12)
C1 C6 C7 119.94(11)
C5 C6 C7 121.00(12)
O2 C7 C6 122.43(11)
O2 C7 C8 121.29(11)
C6 C7 C8 116.20(11)
C7 C8 C13 111.95(10)
C7 C8 C9 112.08(10)
C13 C8 C9 108.54(10)
O3 C9 C10 111.42(10)
O3 C9 C14 108.83(10)
C10 C9 C14 111.33(9)
O3 C9 C8 106.66(9)
C10 C9 C8 109.20(10)
C14 C9 C8 109.27(9)
C11 C10 C16 117.79(11)
C11 C10 C9 122.03(11)
C16 C10 C9 119.92(11)
O8 C11 C10 123.69(11)
O8 C11 C12 112.12(11)
C10 C11 C12 124.17(11)
C11 C12 C13 110.99(11)
O1 C13 C12 106.88(10)
O1 C13 C8 111.97(10)
C12 C13 C8 109.97(10)
O4 C14 O5 125.34(12)
O4 C14 C9 124.24(12)
O5 C14 C9 110.42(10)
O6 C16 O7 122.98(11)
O6 C16 C10 123.76(12)
O7 C16 C10 113.24(10)
O7 C17 C18 108.89(10)
C23 C18 C19 118.92(13)
C23 C18 C17 120.96(12)
C19 C18 C17 120.07(12)
C20 C19 C18 120.67(13)
C21 C20 C19 119.74(13)
C22 C21 C20 120.11(14)
C21 C22 C23 120.07(14)
C22 C23 C18 120.48(13)
C1 O1 C13 113.65(9)
C14 O5 C15 116.24(10)
C16 O7 C17 118.30(10)

loop_
_geom_bond_atom_site_label_1
_geom_bond_atom_site_label_2
_geom_bond_distance
C1 O1 1.3671(15)
C1 C6 1.3925(18)
C1 C2 1.3934(18)
C2 C3 1.377(2)
C3 C4 1.389(2)
C4 C5 1.3790(19)
C5 C6 1.3975(18)
C6 C7 1.4782(17)
C7 O2 1.2138(15)
C7 C8 1.5135(16)
C8 C13 1.5203(17)
C8 C9 1.5462(16)
C9 O3 1.4160(15)
C9 C10 1.5259(16)
C9 C14 1.5450(17)
C10 C11 1.3556(18)
C10 C16 1.4543(17)
C11 O8 1.3361(15)
C11 C12 1.4932(18)
C12 C13 1.5050(17)
C13 O1 1.4407(14)
C14 O4 1.1984(15)
C14 O5 1.3309(15)
C15 O5 1.4508(15)
C16 O6 1.2312(15)
C16 O7 1.3230(15)
C17 O7 1.4694(14)
C17 C18 1.4995(19)
C18 C23 1.3849(19)
C18 C19 1.3883(18)
C19 C20 1.380(2)
C20 C21 1.379(2)
C21 C22 1.379(2)
C22 C23 1.379(2)
